data_7019014
loop_
_publ_author_name
'Gokulnath, Sabapathi'
'Toganoh, Motoki'
'Yamaguchi, Keisuke'
'Mori, Shigeki'
'Uno, Hidemitsu'
'Furuta, Hiroyuki'

_publ_section_title
;
 Confusion of M\"obius aromaticity: disruption of annulenic pathway in
 singly N-confused [28]hexaphyrin and its mono-Pd(ii) complex
;
_journal_issue 20
_journal_name_full 'Dalton Transactions'
_journal_page_first 6283
_journal_paper_doi 10.1039/c2dt30306j
_journal_volume 41
_journal_year 2012
_chemical_formula_moiety 'C66 H14 F30 N6 '
_chemical_formula_sum 'C66 H14 F30 N6'
_chemical_formula_weight 1460.83
_space_group_IT_number 2
_symmetry_cell_setting triclinic
_symmetry_Int_Tables_number 2
_symmetry_space_group_name_Hall '-P 1'
_symmetry_space_group_name_H-M 'P -1'
_atom_sites_solution_hydrogens geom
_atom_sites_solution_primary direct
_atom_sites_solution_secondary difmap
_cell_angle_alpha 65.07(3)
_cell_angle_beta 74.95(3)
_cell_angle_gamma 77.85(4)
_cell_formula_units_Z 2
_cell_length_a 10.522(6)
_cell_length_b 16.807(6)
_cell_length_c 18.706(8)
_cell_measurement_reflns_used 5405
_cell_measurement_temperature 50(2)
_cell_measurement_theta_max 27.6
_cell_measurement_theta_min 3.0
_cell_volume 2878(2)
_computing_cell_refinement CrystalClear
_computing_data_collection CrystalClear
_computing_data_reduction CrystalStructure
_computing_publication_material 'CrystalStructure 3.8.2'
_computing_structure_refinement 'SHELXL97 and Platon squeeze'
_computing_structure_solution SIR97
_diffrn_ambient_temperature 50(2)
_diffrn_detector_area_resol_mean 14.7059
_diffrn_measured_fraction_theta_full 0.985
_diffrn_measured_fraction_theta_max 0.985
_diffrn_measurement_device_type 'Rigaku Mercury-8'
_diffrn_measurement_method \w
_diffrn_radiation_monochromator graphite
_diffrn_radiation_source 'Rotating Anode (50 kV, 16 mA)'
_diffrn_radiation_type MoK\a
_diffrn_radiation_wavelength 0.71070
_diffrn_reflns_av_R_equivalents 0.0408
_diffrn_reflns_av_sigmaI/netI 0.0700
_diffrn_reflns_limit_h_max 11
_diffrn_reflns_limit_h_min -13
_diffrn_reflns_limit_k_max 21
_diffrn_reflns_limit_k_min -21
_diffrn_reflns_limit_l_max 24
_diffrn_reflns_limit_l_min -24
_diffrn_reflns_number 26350
_diffrn_reflns_theta_full 27.54
_diffrn_reflns_theta_max 27.54
_diffrn_reflns_theta_min 3.00
_exptl_absorpt_coefficient_mu 0.169
_exptl_absorpt_correction_T_max 0.992
_exptl_absorpt_correction_T_min 0.889
_exptl_absorpt_correction_type multi-scan
_exptl_absorpt_process_details 'Jacobson, R. (1998) Private communication'
_exptl_crystal_colour red
_exptl_crystal_density_diffrn 1.686
_exptl_crystal_density_method 'not measured'
_exptl_crystal_description block
_exptl_crystal_F_000 1444
_exptl_crystal_size_max 0.08
_exptl_crystal_size_mid 0.07
_exptl_crystal_size_min 0.05
_refine_diff_density_max 0.385
_refine_diff_density_min -0.510
_refine_diff_density_rms 0.096
_refine_ls_extinction_method none
_refine_ls_goodness_of_fit_ref 1.072
_refine_ls_hydrogen_treatment constr
_refine_ls_matrix_type full
_refine_ls_number_parameters 920
_refine_ls_number_reflns 13096
_refine_ls_number_restraints 0
_refine_ls_restrained_S_all 1.072
_refine_ls_R_factor_all 0.1145
_refine_ls_R_factor_gt 0.0840
_refine_ls_shift/su_max 0.000
_refine_ls_shift/su_mean 0.000
_refine_ls_structure_factor_coef Fsqd
_refine_ls_weighting_details 'calc w=1/[\s^2^(Fo^2^)+(0.0834P)^2^+6.1200P] where P=(Fo^2^+2Fc^2^)/3'
_refine_ls_weighting_scheme calc
_refine_ls_wR_factor_gt 0.2075
_refine_ls_wR_factor_ref 0.2308
_reflns_number_gt 8464
_reflns_number_total 13096
_reflns_threshold_expression >2sigma(I)
_cod_data_source_file c2dt30306j.txt
_cod_data_source_block '__NCHexaphyrin'
_cod_original_formula_sum 'C66 H14 F30 N6 '
_cod_database_code 7019014

loop_
_symmetry_equiv_pos_as_xyz
'x, y, z'
'-x, -y, -z'

loop_
_atom_site_label
_atom_site_type_symbol
_atom_site_fract_x
_atom_site_fract_y
_atom_site_fract_z
_atom_site_U_iso_or_equiv
_atom_site_adp_type
_atom_site_occupancy
_atom_site_symmetry_multiplicity
_atom_site_calc_flag
_atom_site_refinement_flags
_atom_site_disorder_assembly
_atom_site_disorder_group
F1 F 0.4659(2) 0.15702(15) 0.60140(14) 0.0361(5) Uani 1 1 d . . .
F2 F 0.6426(3) 0.02222(15) 0.58902(16) 0.0409(6) Uani 1 1 d . A .
F3 F 0.8866(2) 0.05182(15) 0.49817(15) 0.0387(6) Uani 1 1 d . . .
F4 F 0.9501(2) 0.21865(17) 0.41571(15) 0.0388(6) Uani 1 1 d . A .
F5 F 0.7767(2) 0.35549(15) 0.43081(14) 0.0350(5) Uani 1 1 d . . .
F6 F 0.7991(3) 0.42449(15) 0.25297(16) 0.0422(6) Uani 1 1 d . . .
F7 F 0.9361(3) 0.28926(18) 0.21411(19) 0.0518(7) Uani 1 1 d . A .
F8 F 0.8207(3) 0.20622(18) 0.1573(2) 0.0574(8) Uani 1 1 d . . .
F9 F 0.5670(3) 0.25928(17) 0.13573(17) 0.0490(7) Uani 1 1 d . A .
F10 F 0.4296(3) 0.39447(16) 0.17282(15) 0.0408(6) Uani 1 1 d . . .
F11 F 0.6044(3) 0.8595(3) -0.00148(18) 0.0706(10) Uani 1 1 d . A .
F12 F 0.6453(4) 0.9739(4) -0.1549(2) 0.1130(19) Uani 1 1 d . . .
F13 F 0.4506(4) 1.0286(2) -0.24047(17) 0.0780(12) Uani 1 1 d . A .
F14 F 0.2140(3) 0.96362(17) -0.17215(15) 0.0466(7) Uani 1 1 d . . .
F15 F 0.1750(3) 0.84499(17) -0.02104(15) 0.0422(6) Uani 1 1 d . A .
F16 F 0.1938(2) 0.95867(15) 0.31180(14) 0.0350(5) Uani 1 1 d . . .
F17 F 0.0576(3) 1.10796(16) 0.32320(16) 0.0428(6) Uani 1 1 d . A .
F18 F -0.2113(3) 1.13065(16) 0.34486(16) 0.0432(6) Uani 1 1 d . . .
F19 F -0.3413(3) 1.00216(19) 0.35723(17) 0.0476(7) Uani 1 1 d . A .
F20 F -0.2055(2) 0.85250(16) 0.34457(15) 0.0379(5) Uani 1 1 d . . .
F21 F -0.0726(3) 0.64308(16) 0.72385(14) 0.0387(6) Uani 1 1 d . . .
F22 F -0.2496(3) 0.75394(17) 0.77528(16) 0.0451(6) Uani 1 1 d . A .
F23 F -0.4479(3) 0.84983(17) 0.69467(17) 0.0481(7) Uani 1 1 d . . .
F24 F -0.4631(3) 0.83113(17) 0.56062(17) 0.0471(7) Uani 1 1 d . A .
F25 F -0.2876(2) 0.71749(16) 0.50850(14) 0.0368(5) Uani 1 1 d . . .
F26 F 0.1701(4) 0.40178(17) 0.86948(16) 0.0594(9) Uani 1 1 d . A .
F27 F 0.1382(4) 0.29292(19) 1.02605(17) 0.0706(11) Uani 1 1 d . . .
F28 F 0.0927(3) 0.12443(17) 1.07234(15) 0.0463(7) Uani 1 1 d . A .
F29 F 0.0890(3) 0.06237(15) 0.96071(15) 0.0422(6) Uani 1 1 d . . .
F30 F 0.1284(3) 0.16900(15) 0.80448(14) 0.0387(6) Uani 1 1 d . A .
N1 N 0.3286(3) 0.3718(2) 0.62002(19) 0.0311(7) Uani 1 1 d . . .
H1 H 0.2806 0.4134 0.5870 0.037 Uiso 0.48(2) 1 calc PR . .
N2 N 0.5293(4) 0.3908(2) 0.3778(2) 0.0303(8) Uani 0.48(2) 1 d P A 1
N5 N 0.1298(4) 0.6548(3) 0.3856(2) 0.0355(9) Uani 0.48(2) 1 d P A 1
C8 C 0.4152(4) 0.5292(2) 0.3539(2) 0.0391(9) Uani 0.48(2) 1 d P A 1
H8 H 0.3765 0.5873 0.3265 0.047 Uiso 0.48(2) 1 calc PR A 1
C22 C -0.0103(4) 0.7338(2) 0.4575(2) 0.0308(8) Uani 0.48(2) 1 d P A 1
H22 H -0.0599 0.7812 0.4712 0.037 Uiso 0.48(2) 1 calc PR A 1
N2A N 0.4152(4) 0.5292(2) 0.3539(2) 0.0391(9) Uani 0.52(2) 1 d P A 2
N5A N -0.0103(4) 0.7338(2) 0.4575(2) 0.0308(8) Uani 0.52(2) 1 d P A 2
C8A C 0.5293(4) 0.3908(2) 0.3778(2) 0.0303(8) Uani 0.52(2) 1 d P A 2
H8A H 0.5780 0.3397 0.3701 0.036 Uiso 0.52(2) 1 calc PR A 2
C22A C 0.1298(4) 0.6548(3) 0.3856(2) 0.0355(9) Uani 0.52(2) 1 d P A 2
H22A H 0.1883 0.6415 0.3430 0.043 Uiso 0.52(2) 1 calc PR A 2
N3 N 0.4234(4) 0.6393(2) 0.17740(19) 0.0320(7) Uani 1 1 d . A .
H3A H 0.3758 0.6453 0.2214 0.038 Uiso 0.52(2) 1 calc PR . .
N4 N 0.2317(3) 0.7764(2) 0.21233(19) 0.0307(7) Uani 1 1 d . A .
H4 H 0.2558 0.7208 0.2411 0.037 Uiso 0.48(2) 1 calc PR . .
N6 N 0.0719(3) 0.4757(2) 0.6435(2) 0.0310(7) Uani 1 1 d . A .
H6 H 0.1404 0.4840 0.6034 0.037 Uiso 0.52(2) 1 calc PR . .
C1 C 0.2955(4) 0.3354(2) 0.7016(2) 0.0309(8) Uani 1 1 d . A .
C2 C 0.4051(4) 0.2762(3) 0.7336(2) 0.0321(8) Uani 1 1 d . . .
H2 H 0.4092 0.2453 0.7889 0.039 Uiso 1 1 calc R . .
C3 C 0.5008(4) 0.2722(3) 0.6717(2) 0.0335(9) Uani 1 1 d . . .
H3 H 0.5846 0.2375 0.6749 0.040 Uiso 1 1 calc R . .
C4 C 0.4527(4) 0.3304(3) 0.5989(2) 0.0316(8) Uani 1 1 d . . .
C5 C 0.5148(4) 0.3354(2) 0.5222(2) 0.0303(8) Uani 1 1 d . A .
C6 C 0.4842(4) 0.3996(3) 0.4490(2) 0.0313(8) Uani 1 1 d . . .
C7 C 0.4087(4) 0.4880(3) 0.4325(3) 0.0362(9) Uani 1 1 d . A .
H7 H 0.3630 0.5113 0.4717 0.043 Uiso 1 1 calc R B 1
C9 C 0.4918(4) 0.4692(3) 0.3184(2) 0.0323(8) Uani 1 1 d . . .
C10 C 0.5291(4) 0.4866(2) 0.2376(2) 0.0319(8) Uani 1 1 d . A .
C11 C 0.5043(4) 0.5656(3) 0.1723(2) 0.0342(9) Uani 1 1 d . . .
C12 C 0.5624(5) 0.5823(3) 0.0913(2) 0.0365(9) Uani 1 1 d . A .
H12 H 0.6214 0.5416 0.0717 0.044 Uiso 1 1 calc R . .
C13 C 0.5195(4) 0.6666(3) 0.0462(2) 0.0354(9) Uani 1 1 d . . .
H13 H 0.5435 0.6964 -0.0104 0.043 Uiso 1 1 calc R A .
C14 C 0.4313(4) 0.7015(3) 0.1008(2) 0.0326(8) Uani 1 1 d . A .
C15 C 0.3627(4) 0.7863(3) 0.0801(2) 0.0336(9) Uani 1 1 d . . .
C16 C 0.2743(4) 0.8212(2) 0.1312(2) 0.0309(8) Uani 1 1 d . A .
C17 C 0.2096(4) 0.9101(3) 0.1072(2) 0.0346(9) Uani 1 1 d . . .
H17 H 0.2203 0.9545 0.0544 0.042 Uiso 1 1 calc R A .
C18 C 0.1309(4) 0.9188(3) 0.1737(2) 0.0346(9) Uani 1 1 d . A .
H18 H 0.0765 0.9707 0.1765 0.041 Uiso 1 1 calc R . .
C19 C 0.1447(4) 0.8351(3) 0.2397(2) 0.0294(8) Uani 1 1 d . . .
C20 C 0.0759(4) 0.8199(2) 0.3184(2) 0.0287(8) Uani 1 1 d . A .
C21 C 0.0660(4) 0.7402(3) 0.3844(2) 0.0300(8) Uani 1 1 d . . .
C23 C -0.0019(4) 0.6460(2) 0.5073(2) 0.0307(8) Uani 1 1 d . . .
C24 C 0.0878(4) 0.5988(3) 0.4606(2) 0.0335(9) Uani 1 1 d . A .
H24 H 0.1129 0.5368 0.4807 0.040 Uiso 1 1 calc R C 1
C25 C -0.0722(4) 0.6135(2) 0.5858(2) 0.0310(8) Uani 1 1 d . A .
C26 C -0.0464(4) 0.5288(2) 0.6443(2) 0.0314(8) Uani 1 1 d . . .
C27 C -0.1349(4) 0.4881(3) 0.7188(2) 0.0343(9) Uani 1 1 d . A .
H27 H -0.2243 0.5097 0.7341 0.041 Uiso 1 1 calc R . .
C28 C -0.0672(4) 0.4136(3) 0.7630(2) 0.0341(9) Uani 1 1 d . . .
H28 H -0.1002 0.3727 0.8151 0.041 Uiso 1 1 calc R A .
C29 C 0.0629(4) 0.4074(2) 0.7171(2) 0.0300(8) Uani 1 1 d . A .
C30 C 0.1694(4) 0.3475(3) 0.7463(2) 0.0308(8) Uani 1 1 d . . .
C31 C 0.6149(4) 0.2612(2) 0.5177(2) 0.0309(8) Uani 1 1 d . . .
C32 C 0.5860(4) 0.1744(3) 0.5571(2) 0.0311(8) Uani 1 1 d . A .
C33 C 0.6750(4) 0.1045(3) 0.5511(2) 0.0330(9) Uani 1 1 d . . .
C34 C 0.7980(4) 0.1197(3) 0.5046(3) 0.0341(9) Uani 1 1 d . A .
C35 C 0.8298(4) 0.2044(3) 0.4640(3) 0.0347(9) Uani 1 1 d . . .
C36 C 0.7406(4) 0.2736(3) 0.4705(2) 0.0318(8) Uani 1 1 d . A .
C37 C 0.6097(5) 0.4129(3) 0.2153(3) 0.0367(9) Uani 1 1 d . . .
C38 C 0.7392(5) 0.3845(3) 0.2252(3) 0.0370(9) Uani 1 1 d . A .
C39 C 0.8109(5) 0.3156(3) 0.2051(3) 0.0424(11) Uani 1 1 d . . .
C40 C 0.7527(5) 0.2731(3) 0.1759(3) 0.0436(11) Uani 1 1 d . A .
C41 C 0.6251(5) 0.2999(3) 0.1652(3) 0.0417(10) Uani 1 1 d . . .
C42 C 0.5557(4) 0.3688(3) 0.1848(3) 0.0368(9) Uani 1 1 d . A .
C43 C 0.3892(4) 0.8476(3) -0.0065(2) 0.0342(9) Uani 1 1 d . A .
C44 C 0.5055(5) 0.8826(4) -0.0433(3) 0.0496(12) Uani 1 1 d . . .
C45 C 0.5295(6) 0.9410(4) -0.1217(3) 0.0636(17) Uani 1 1 d . A .
C46 C 0.4304(6) 0.9700(3) -0.1649(3) 0.0517(13) Uani 1 1 d . . .
C47 C 0.3124(5) 0.9366(3) -0.1303(3) 0.0388(10) Uani 1 1 d . A .
C48 C 0.2930(4) 0.8756(3) -0.0525(2) 0.0330(8) Uani 1 1 d . . .
C49 C -0.0024(4) 0.9006(3) 0.3292(2) 0.0308(8) Uani 1 1 d . . .
C50 C 0.0617(4) 0.9672(3) 0.3241(2) 0.0322(8) Uani 1 1 d . A .
C51 C -0.0074(5) 1.0444(3) 0.3295(3) 0.0354(9) Uani 1 1 d . . .
C52 C -0.1419(4) 1.0555(3) 0.3401(2) 0.0350(9) Uani 1 1 d . A .
C53 C -0.2093(4) 0.9899(3) 0.3477(3) 0.0380(10) Uani 1 1 d . . .
C54 C -0.1385(4) 0.9132(3) 0.3415(2) 0.0323(8) Uani 1 1 d . A .
C55 C -0.1734(4) 0.6742(3) 0.6144(2) 0.0313(8) Uani 1 1 d . . .
C56 C -0.1701(4) 0.6872(3) 0.6825(2) 0.0329(9) Uani 1 1 d . A .
C57 C -0.2581(4) 0.7453(3) 0.7095(3) 0.0362(9) Uani 1 1 d . . .
C58 C -0.3580(5) 0.7941(3) 0.6680(3) 0.0406(10) Uani 1 1 d . A .
C59 C -0.3659(4) 0.7837(3) 0.6006(3) 0.0383(9) Uani 1 1 d . . .
C60 C -0.2754(4) 0.7257(3) 0.5742(2) 0.0331(8) Uani 1 1 d . A .
C61 C 0.1477(4) 0.2892(3) 0.8328(2) 0.0312(8) Uani 1 1 d . A .
C62 C 0.1492(5) 0.3179(3) 0.8914(3) 0.0404(10) Uani 1 1 d . . .
C63 C 0.1311(5) 0.2637(3) 0.9713(3) 0.0445(11) Uani 1 1 d . A .
C64 C 0.1108(4) 0.1774(3) 0.9942(2) 0.0361(9) Uani 1 1 d . . .
C65 C 0.1086(4) 0.1467(2) 0.9382(2) 0.0320(8) Uani 1 1 d . A .
C66 C 0.1286(4) 0.2011(3) 0.8590(2) 0.0314(8) Uani 1 1 d . . .

loop_
_atom_site_aniso_label
_atom_site_aniso_U_11
_atom_site_aniso_U_22
_atom_site_aniso_U_33
_atom_site_aniso_U_23
_atom_site_aniso_U_13
_atom_site_aniso_U_12
F1 0.0366(13) 0.0288(12) 0.0339(12) -0.0047(10) -0.0062(10) -0.0019(9)
F2 0.0498(15) 0.0231(11) 0.0452(14) -0.0073(10) -0.0146(12) -0.0009(10)
F3 0.0406(14) 0.0338(13) 0.0436(14) -0.0192(11) -0.0150(11) 0.0093(10)
F4 0.0335(13) 0.0459(14) 0.0397(13) -0.0207(11) -0.0047(10) -0.0047(10)
F5 0.0398(13) 0.0299(12) 0.0334(12) -0.0074(10) -0.0103(10) -0.0067(10)
F6 0.0503(16) 0.0300(12) 0.0532(16) -0.0174(11) -0.0244(13) 0.0019(11)
F7 0.0531(17) 0.0409(15) 0.072(2) -0.0295(14) -0.0331(15) 0.0148(12)
F8 0.075(2) 0.0413(15) 0.072(2) -0.0361(15) -0.0375(17) 0.0197(14)
F9 0.0675(19) 0.0356(14) 0.0570(17) -0.0233(13) -0.0305(15) 0.0016(12)
F10 0.0475(15) 0.0334(13) 0.0434(14) -0.0129(11) -0.0181(12) -0.0009(11)
F11 0.0545(19) 0.109(3) 0.0363(15) -0.0008(16) -0.0176(14) -0.0329(18)
F12 0.108(3) 0.178(5) 0.0408(18) 0.009(2) -0.014(2) -0.104(3)
F13 0.128(3) 0.071(2) 0.0296(15) 0.0135(14) -0.0281(18) -0.056(2)
F14 0.0660(18) 0.0424(14) 0.0337(13) -0.0108(11) -0.0272(13) 0.0024(12)
F15 0.0457(15) 0.0488(15) 0.0307(12) -0.0108(11) -0.0118(11) -0.0068(12)
F16 0.0366(13) 0.0326(12) 0.0363(13) -0.0121(10) -0.0077(10) -0.0069(10)
F17 0.0575(17) 0.0307(13) 0.0439(14) -0.0151(11) -0.0112(12) -0.0092(11)
F18 0.0541(16) 0.0355(13) 0.0448(15) -0.0209(11) -0.0205(12) 0.0100(11)
F19 0.0366(14) 0.0572(17) 0.0590(17) -0.0344(14) -0.0176(13) 0.0097(12)
F20 0.0373(13) 0.0407(13) 0.0432(14) -0.0218(11) -0.0096(11) -0.0058(10)
F21 0.0460(15) 0.0377(13) 0.0346(13) -0.0122(10) -0.0180(11) -0.0004(11)
F22 0.0565(17) 0.0447(15) 0.0416(14) -0.0230(12) -0.0089(12) -0.0088(12)
F23 0.0473(16) 0.0409(14) 0.0558(17) -0.0253(13) -0.0040(13) 0.0017(12)
F24 0.0400(15) 0.0447(15) 0.0543(16) -0.0175(13) -0.0215(13) 0.0113(11)
F25 0.0383(13) 0.0395(13) 0.0326(12) -0.0116(10) -0.0142(10) -0.0006(10)
F26 0.123(3) 0.0266(13) 0.0345(14) -0.0069(11) -0.0299(16) -0.0132(15)
F27 0.147(3) 0.0377(15) 0.0321(14) -0.0106(12) -0.0334(18) -0.0070(18)
F28 0.0615(18) 0.0365(14) 0.0269(12) 0.0007(10) -0.0111(12) -0.0020(12)
F29 0.0524(16) 0.0248(12) 0.0429(14) -0.0017(10) -0.0155(12) -0.0082(10)
F30 0.0576(16) 0.0295(12) 0.0327(12) -0.0113(10) -0.0151(11) -0.0063(11)
N1 0.0350(18) 0.0303(17) 0.0263(16) -0.0098(13) -0.0094(14) 0.0016(13)
N2 0.037(2) 0.0242(17) 0.0269(17) -0.0053(14) -0.0097(15) -0.0023(14)
N5 0.042(2) 0.035(2) 0.0294(19) -0.0112(16) -0.0103(16) -0.0044(16)
C8 0.045(2) 0.0275(19) 0.040(2) -0.0052(16) -0.0171(18) -0.0013(16)
C22 0.0352(19) 0.0281(18) 0.0273(17) -0.0081(14) -0.0093(15) -0.0015(14)
N2A 0.045(2) 0.0275(19) 0.040(2) -0.0052(16) -0.0171(18) -0.0013(16)
N5A 0.0352(19) 0.0281(18) 0.0273(17) -0.0081(14) -0.0093(15) -0.0015(14)
C8A 0.037(2) 0.0242(17) 0.0269(17) -0.0053(14) -0.0097(15) -0.0023(14)
C22A 0.042(2) 0.035(2) 0.0294(19) -0.0112(16) -0.0103(16) -0.0044(16)
N3 0.047(2) 0.0236(16) 0.0237(15) -0.0061(13) -0.0127(14) -0.0004(14)
N4 0.0380(19) 0.0269(16) 0.0239(15) -0.0082(13) -0.0058(14) -0.0009(13)
N6 0.0411(19) 0.0229(15) 0.0271(16) -0.0052(13) -0.0129(14) -0.0016(13)
C1 0.041(2) 0.0255(18) 0.0259(18) -0.0082(15) -0.0115(16) -0.0007(16)
C2 0.043(2) 0.032(2) 0.0201(17) -0.0069(15) -0.0112(16) -0.0003(16)
C3 0.041(2) 0.028(2) 0.030(2) -0.0081(16) -0.0144(17) 0.0022(16)
C4 0.038(2) 0.0247(18) 0.0301(19) -0.0084(15) -0.0106(17) -0.0004(15)
C5 0.034(2) 0.0250(18) 0.0309(19) -0.0075(15) -0.0134(16) 0.0006(15)
C6 0.037(2) 0.0269(19) 0.0259(18) -0.0054(15) -0.0108(16) -0.0001(16)
C7 0.035(2) 0.027(2) 0.044(2) -0.0112(18) -0.0104(18) 0.0008(16)
C9 0.039(2) 0.0243(18) 0.0283(19) -0.0051(15) -0.0083(17) -0.0026(16)
C10 0.043(2) 0.0230(18) 0.032(2) -0.0105(16) -0.0150(17) -0.0001(16)
C11 0.045(2) 0.0255(19) 0.033(2) -0.0110(16) -0.0130(18) -0.0003(16)
C12 0.048(3) 0.031(2) 0.032(2) -0.0145(17) -0.0120(18) 0.0027(17)
C13 0.046(2) 0.034(2) 0.0254(19) -0.0098(16) -0.0114(17) -0.0001(17)
C14 0.040(2) 0.030(2) 0.0248(18) -0.0065(15) -0.0124(16) 0.0006(16)
C15 0.042(2) 0.0279(19) 0.0279(19) -0.0065(16) -0.0147(17) 0.0022(16)
C16 0.039(2) 0.0255(18) 0.0245(18) -0.0032(15) -0.0105(16) -0.0037(15)
C17 0.049(2) 0.0251(19) 0.0241(18) -0.0018(15) -0.0133(17) -0.0014(17)
C18 0.047(2) 0.0242(19) 0.031(2) -0.0061(16) -0.0164(18) 0.0003(16)
C19 0.034(2) 0.0273(19) 0.0263(18) -0.0089(15) -0.0097(16) -0.0016(15)
C20 0.032(2) 0.0254(18) 0.0285(19) -0.0097(15) -0.0083(15) -0.0017(15)
C21 0.035(2) 0.032(2) 0.0247(18) -0.0104(15) -0.0113(16) 0.0004(15)
C23 0.039(2) 0.0233(18) 0.0287(19) -0.0041(15) -0.0146(16) -0.0031(15)
C24 0.039(2) 0.034(2) 0.0289(19) -0.0128(16) -0.0114(17) 0.0006(17)
C25 0.036(2) 0.0244(18) 0.032(2) -0.0057(15) -0.0149(17) -0.0011(15)
C26 0.044(2) 0.0247(18) 0.0249(18) -0.0035(15) -0.0136(17) -0.0062(16)
C27 0.041(2) 0.032(2) 0.0270(19) -0.0082(16) -0.0076(17) -0.0032(17)
C28 0.044(2) 0.030(2) 0.0252(18) -0.0066(16) -0.0081(17) -0.0051(17)
C29 0.037(2) 0.0266(19) 0.0250(18) -0.0069(15) -0.0086(16) -0.0039(15)
C30 0.039(2) 0.0264(19) 0.0281(19) -0.0087(15) -0.0077(16) -0.0072(15)
C31 0.036(2) 0.0256(19) 0.0271(18) -0.0064(15) -0.0065(16) -0.0025(15)
C32 0.031(2) 0.0265(19) 0.0302(19) -0.0063(15) -0.0075(16) 0.0009(15)
C33 0.040(2) 0.0233(18) 0.035(2) -0.0091(16) -0.0142(18) 0.0019(16)
C34 0.035(2) 0.030(2) 0.039(2) -0.0158(17) -0.0147(18) 0.0070(16)
C35 0.033(2) 0.038(2) 0.036(2) -0.0163(18) -0.0100(17) -0.0007(17)
C36 0.040(2) 0.0273(19) 0.0278(19) -0.0089(15) -0.0102(17) -0.0016(16)
C37 0.053(3) 0.0232(19) 0.039(2) -0.0116(17) -0.022(2) 0.0024(17)
C38 0.048(3) 0.0252(19) 0.042(2) -0.0121(17) -0.019(2) 0.0001(17)
C39 0.046(3) 0.029(2) 0.057(3) -0.018(2) -0.028(2) 0.0111(18)
C40 0.054(3) 0.027(2) 0.054(3) -0.017(2) -0.025(2) 0.0104(19)
C41 0.062(3) 0.028(2) 0.042(2) -0.0154(18) -0.022(2) -0.0020(19)
C42 0.044(2) 0.0244(19) 0.042(2) -0.0100(17) -0.0180(19) 0.0023(16)
C43 0.041(2) 0.031(2) 0.0247(19) -0.0043(16) -0.0083(17) -0.0052(17)
C44 0.047(3) 0.062(3) 0.034(2) -0.002(2) -0.018(2) -0.017(2)
C45 0.071(4) 0.083(4) 0.032(2) 0.002(3) -0.012(2) -0.049(3)
C46 0.077(4) 0.047(3) 0.028(2) 0.004(2) -0.022(2) -0.026(3)
C47 0.062(3) 0.027(2) 0.030(2) -0.0061(16) -0.025(2) -0.0018(18)
C48 0.041(2) 0.0257(19) 0.032(2) -0.0066(16) -0.0124(17) -0.0045(16)
C49 0.036(2) 0.030(2) 0.0276(19) -0.0129(16) -0.0081(16) -0.0021(16)
C50 0.036(2) 0.030(2) 0.0301(19) -0.0111(16) -0.0097(16) -0.0003(16)
C51 0.049(3) 0.028(2) 0.032(2) -0.0118(16) -0.0149(18) -0.0017(17)
C52 0.048(2) 0.031(2) 0.0290(19) -0.0169(17) -0.0129(18) 0.0080(17)
C53 0.037(2) 0.041(2) 0.044(2) -0.025(2) -0.0163(19) 0.0087(18)
C54 0.038(2) 0.029(2) 0.037(2) -0.0173(17) -0.0148(17) 0.0004(16)
C55 0.032(2) 0.0294(19) 0.0310(19) -0.0084(16) -0.0093(16) -0.0037(15)
C56 0.038(2) 0.0285(19) 0.032(2) -0.0073(16) -0.0129(17) -0.0049(16)
C57 0.040(2) 0.034(2) 0.038(2) -0.0152(18) -0.0089(18) -0.0057(17)
C58 0.041(2) 0.030(2) 0.051(3) -0.0191(19) -0.007(2) 0.0014(17)
C59 0.036(2) 0.034(2) 0.044(2) -0.0107(18) -0.0169(19) 0.0015(17)
C60 0.035(2) 0.029(2) 0.034(2) -0.0112(16) -0.0119(17) 0.0020(16)
C61 0.037(2) 0.0262(19) 0.0308(19) -0.0111(16) -0.0100(16) -0.0003(15)
C62 0.070(3) 0.0209(19) 0.028(2) -0.0028(16) -0.015(2) -0.0063(18)
C63 0.076(3) 0.032(2) 0.028(2) -0.0100(17) -0.022(2) -0.001(2)
C64 0.045(2) 0.028(2) 0.0234(18) 0.0018(15) -0.0100(17) -0.0010(17)
C65 0.035(2) 0.0229(18) 0.033(2) -0.0027(15) -0.0090(17) -0.0056(15)
C66 0.040(2) 0.0262(19) 0.0292(19) -0.0098(15) -0.0117(17) -0.0024(16)

loop_
_atom_type_symbol
_atom_type_description
_atom_type_scat_dispersion_real
_atom_type_scat_dispersion_imag
_atom_type_scat_source
C C 0.0033 0.0016 'International Tables Vol C Tables 4.2.6.8 and 6.1.1.4'
H H 0.0000 0.0000 'International Tables Vol C Tables 4.2.6.8 and 6.1.1.4'
F F 0.0171 0.0103 'International Tables Vol C Tables 4.2.6.8 and 6.1.1.4'
N N 0.0061 0.0033 'International Tables Vol C Tables 4.2.6.8 and 6.1.1.4'

loop_
_geom_angle_atom_site_label_1
_geom_angle_atom_site_label_2
_geom_angle_atom_site_label_3
_geom_angle
C1 N1 C4 106.7(3)
C1 N1 H1 126.6
C4 N1 H1 126.6
C6 N2 C9 107.9(3)
C24 N5 C21 104.1(4)
C7 C8 C9 106.8(3)
C7 C8 H8 126.6
C9 C8 H8 126.6
C21 C22 C23 107.2(4)
C21 C22 H22 126.4
C23 C22 H22 126.4
C14 N3 C11 106.6(3)
C14 N3 H3A 126.7
C11 N3 H3A 126.7
C19 N4 C16 106.8(3)
C19 N4 H4 126.6
C16 N4 H4 126.6
C29 N6 C26 106.7(3)
C29 N6 H6 126.7
C26 N6 H6 126.7
N1 C1 C30 124.8(4)
N1 C1 C2 109.6(4)
C30 C1 C2 125.4(4)
C3 C2 C1 107.8(3)
C3 C2 H2 126.1
C1 C2 H2 126.1
C2 C3 C4 107.2(4)
C2 C3 H3 126.4
C4 C3 H3 126.4
N1 C4 C5 126.3(4)
N1 C4 C3 108.4(4)
C5 C4 C3 124.8(4)
C4 C5 C6 126.9(4)
C4 C5 C31 116.0(3)
C6 C5 C31 116.8(4)
N2 C6 C5 123.6(4)
N2 C6 C7 107.2(3)
C5 C6 C7 129.1(4)
C8 C7 C6 108.5(4)
C8 C7 H7 125.7
C6 C7 H7 125.7
C10 C9 N2 124.0(4)
C10 C9 C8 126.4(4)
N2 C9 C8 109.6(4)
C9 C10 C11 128.6(4)
C9 C10 C37 116.4(3)
C11 C10 C37 115.0(4)
N3 C11 C10 125.7(4)
N3 C11 C12 109.3(3)
C10 C11 C12 125.0(4)
C13 C12 C11 108.1(4)
C13 C12 H12 125.9
C11 C12 H12 125.9
C12 C13 C14 106.2(4)
C12 C13 H13 126.9
C14 C13 H13 126.9
N3 C14 C15 124.5(4)
N3 C14 C13 109.8(3)
C15 C14 C13 125.7(4)
C16 C15 C14 127.1(4)
C16 C15 C43 115.6(3)
C14 C15 C43 117.3(4)
N4 C16 C15 125.8(4)
N4 C16 C17 109.3(4)
C15 C16 C17 124.9(4)
C18 C17 C16 107.3(3)
C18 C17 H17 126.4
C16 C17 H17 126.4
C17 C18 C19 107.3(4)
C17 C18 H18 126.3
C19 C18 H18 126.3
N4 C19 C20 127.7(3)
N4 C19 C18 109.4(3)
C20 C19 C18 122.9(4)
C21 C20 C19 128.4(4)
C21 C20 C49 117.5(4)
C19 C20 C49 114.0(3)
C22 C21 C20 122.5(4)
C22 C21 N5 111.4(3)
C20 C21 N5 126.0(4)
C22 C23 C25 123.6(4)
C22 C23 C24 106.7(4)
C25 C23 C24 129.7(4)
N5 C24 C23 110.7(4)
N5 C24 H24 124.7
C23 C24 H24 124.7
C23 C25 C26 125.4(4)
C23 C25 C55 118.6(3)
C26 C25 C55 115.7(4)
N6 C26 C25 125.5(4)
N6 C26 C27 108.9(3)
C25 C26 C27 125.2(4)
C28 C27 C26 107.1(4)
C28 C27 H27 126.4
C26 C27 H27 126.4
C27 C28 C29 107.4(4)
C27 C28 H28 126.3
C29 C28 H28 126.3
N6 C29 C30 124.8(4)
N6 C29 C28 109.7(3)
C30 C29 C28 125.1(4)
C29 C30 C1 126.4(4)
C29 C30 C61 117.6(4)
C1 C30 C61 116.0(3)
C32 C31 C36 116.0(4)
C32 C31 C5 121.5(4)
C36 C31 C5 122.4(3)
F1 C32 C33 117.4(4)
F1 C32 C31 119.8(3)
C33 C32 C31 122.8(4)
F2 C33 C32 120.9(4)
F2 C33 C34 119.9(4)
C32 C33 C34 119.2(4)
F3 C34 C33 120.0(4)
F3 C34 C35 120.2(4)
C33 C34 C35 119.8(4)
F4 C35 C36 120.3(4)
F4 C35 C34 119.1(4)
C36 C35 C34 120.6(4)
F5 C36 C35 118.7(4)
F5 C36 C31 119.7(3)
C35 C36 C31 121.6(4)
C42 C37 C38 116.7(4)
C42 C37 C10 120.7(4)
C38 C37 C10 122.5(4)
F6 C38 C37 120.4(4)
F6 C38 C39 118.1(4)
C37 C38 C39 121.5(4)
F7 C39 C40 119.1(4)
F7 C39 C38 121.0(4)
C40 C39 C38 119.8(4)
F8 C40 C41 119.9(4)
F8 C40 C39 120.1(4)
C41 C40 C39 120.0(4)
F9 C41 C40 120.6(4)
F9 C41 C42 119.9(4)
C40 C41 C42 119.5(4)
F10 C42 C41 118.1(4)
F10 C42 C37 119.4(4)
C41 C42 C37 122.5(4)
C44 C43 C48 115.9(4)
C44 C43 C15 122.7(4)
C48 C43 C15 121.3(4)
C43 C44 F11 119.4(4)
C43 C44 C45 123.3(4)
F11 C44 C45 117.3(4)
F12 C45 C46 119.6(4)
F12 C45 C44 121.0(5)
C46 C45 C44 119.3(5)
F13 C46 C47 120.6(4)
F13 C46 C45 120.3(5)
C47 C46 C45 119.2(4)
F14 C47 C46 120.0(4)
F14 C47 C48 119.9(4)
C46 C47 C48 120.0(4)
F15 C48 C47 117.8(4)
F15 C48 C43 120.0(4)
C47 C48 C43 122.1(4)
C54 C49 C50 117.6(4)
C54 C49 C20 122.1(4)
C50 C49 C20 120.2(4)
F16 C50 C51 118.2(4)
F16 C50 C49 120.1(4)
C51 C50 C49 121.6(4)
F17 C51 C52 120.6(4)
F17 C51 C50 120.1(4)
C52 C51 C50 119.3(4)
F18 C52 C51 120.3(4)
F18 C52 C53 118.8(4)
C51 C52 C53 120.8(4)
F19 C53 C52 120.1(4)
F19 C53 C54 120.7(4)
C52 C53 C54 119.1(4)
F20 C54 C49 120.4(3)
F20 C54 C53 118.1(4)
C49 C54 C53 121.5(4)
C56 C55 C60 114.8(4)
C56 C55 C25 121.7(4)
C60 C55 C25 123.4(4)
F21 C56 C57 116.5(4)
F21 C56 C55 119.5(4)
C57 C56 C55 124.0(4)
F22 C57 C56 120.8(4)
F22 C57 C58 120.3(4)
C56 C57 C58 118.9(4)
F23 C58 C59 120.5(4)
F23 C58 C57 120.0(4)
C59 C58 C57 119.5(4)
F24 C59 C58 119.2(4)
F24 C59 C60 120.3(4)
C58 C59 C60 120.4(4)
F25 C60 C59 118.3(3)
F25 C60 C55 119.4(4)
C59 C60 C55 122.3(4)
C62 C61 C66 116.2(4)
C62 C61 C30 122.3(4)
C66 C61 C30 121.5(3)
F26 C62 C63 118.8(4)
F26 C62 C61 118.9(4)
C63 C62 C61 122.3(4)
F27 C63 C62 120.6(4)
F27 C63 C64 120.1(4)
C62 C63 C64 119.2(4)
F28 C64 C65 120.6(4)
F28 C64 C63 119.2(4)
C65 C64 C63 120.2(4)
F29 C65 C64 120.1(4)
F29 C65 C66 120.1(4)
C64 C65 C66 119.9(4)
F30 C66 C65 118.9(3)
F30 C66 C61 118.9(3)
C65 C66 C61 122.2(4)

loop_
_geom_bond_atom_site_label_1
_geom_bond_atom_site_label_2
_geom_bond_distance
F1 C32 1.333(5)
F2 C33 1.334(5)
F3 C34 1.340(4)
F4 C35 1.351(5)
F5 C36 1.342(5)
F6 C38 1.329(5)
F7 C39 1.329(5)
F8 C40 1.326(5)
F9 C41 1.348(5)
F10 C42 1.352(5)
F11 C44 1.358(5)
F12 C45 1.333(6)
F13 C46 1.332(5)
F14 C47 1.347(5)
F15 C48 1.337(5)
F16 C50 1.336(5)
F17 C51 1.335(5)
F18 C52 1.344(4)
F19 C53 1.336(5)
F20 C54 1.332(4)
F21 C56 1.345(4)
F22 C57 1.326(5)
F23 C58 1.341(5)
F24 C59 1.340(5)
F25 C60 1.334(5)
F26 C62 1.342(5)
F27 C63 1.333(5)
F28 C64 1.340(4)
F29 C65 1.343(4)
F30 C66 1.341(4)
N1 C1 1.360(5)
N1 C4 1.388(5)
N1 H1 0.8800
N2 C6 1.352(5)
N2 C9 1.379(5)
N5 C24 1.337(5)
N5 C21 1.444(5)
C8 C7 1.324(6)
C8 C9 1.433(6)
C8 H8 0.9500
C22 C21 1.367(5)
C22 C23 1.371(5)
C22 H22 0.9500
N3 C14 1.365(5)
N3 C11 1.371(5)
N3 H3A 0.8800
N4 C19 1.370(5)
N4 C16 1.377(5)
N4 H4 0.8800
N6 C29 1.367(5)
N6 C26 1.370(5)
N6 H6 0.8800
C1 C30 1.398(6)
C1 C2 1.434(5)
C2 C3 1.338(6)
C2 H2 0.9500
C3 C4 1.447(5)
C3 H3 0.9500
C4 C5 1.389(6)
C5 C6 1.407(5)
C5 C31 1.469(5)
C6 C7 1.476(5)
C7 H7 0.9500
C9 C10 1.375(6)
C10 C11 1.405(5)
C10 C37 1.497(6)
C11 C12 1.408(6)
C12 C13 1.359(6)
C12 H12 0.9500
C13 C14 1.426(6)
C13 H13 0.9500
C14 C15 1.396(5)
C15 C16 1.380(6)
C15 C43 1.498(5)
C16 C17 1.436(5)
C17 C18 1.351(6)
C17 H17 0.9500
C18 C19 1.437(5)
C18 H18 0.9500
C19 C20 1.402(5)
C20 C21 1.388(5)
C20 C49 1.494(5)
C23 C25 1.391(6)
C23 C24 1.457(6)
C24 H24 0.9500
C25 C26 1.406(5)
C25 C55 1.471(6)
C26 C27 1.439(6)
C27 C28 1.347(6)
C27 H27 0.9500
C28 C29 1.423(6)
C28 H28 0.9500
C29 C30 1.396(6)
C30 C61 1.482(5)
C31 C32 1.389(5)
C31 C36 1.389(6)
C32 C33 1.363(5)
C33 C34 1.365(6)
C34 C35 1.368(6)
C35 C36 1.360(6)
C37 C42 1.378(6)
C37 C38 1.378(6)
C38 C39 1.379(6)
C39 C40 1.368(6)
C40 C41 1.362(7)
C41 C42 1.367(6)
C43 C44 1.357(6)
C43 C48 1.376(6)
C44 C45 1.370(6)
C45 C46 1.367(7)
C46 C47 1.358(7)
C47 C48 1.374(6)
C49 C54 1.376(6)
C49 C50 1.382(6)
C50 C51 1.377(6)
C51 C52 1.361(6)
C52 C53 1.373(6)
C53 C54 1.382(5)
C55 C56 1.390(6)
C55 C60 1.395(5)
C56 C57 1.363(6)
C57 C58 1.380(6)
C58 C59 1.368(6)
C59 C60 1.368(6)
C61 C62 1.375(6)
C61 C66 1.391(5)
C62 C63 1.370(6)
C63 C64 1.375(6)
C64 C65 1.355(6)
C65 C66 1.360(5)

loop_
_geom_torsion_atom_site_label_1
_geom_torsion_atom_site_label_2
_geom_torsion_atom_site_label_3
_geom_torsion_atom_site_label_4
_geom_torsion
C4 N1 C1 C30 -168.4(4)
C4 N1 C1 C2 5.7(4)
N1 C1 C2 C3 -4.1(5)
C30 C1 C2 C3 170.0(4)
C1 C2 C3 C4 0.8(5)
C1 N1 C4 C5 167.9(4)
C1 N1 C4 C3 -5.2(4)
C2 C3 C4 N1 2.7(5)
C2 C3 C4 C5 -170.5(4)
N1 C4 C5 C6 18.7(7)
C3 C4 C5 C6 -169.4(4)
N1 C4 C5 C31 -155.5(4)
C3 C4 C5 C31 16.5(6)
C9 N2 C6 C5 -173.8(4)
C9 N2 C6 C7 2.8(5)
C4 C5 C6 N2 -165.9(4)
C31 C5 C6 N2 8.2(6)
C4 C5 C6 C7 18.4(7)
C31 C5 C6 C7 -167.5(4)
C9 C8 C7 C6 0.9(5)
N2 C6 C7 C8 -2.3(5)
C5 C6 C7 C8 174.0(4)
C6 N2 C9 C10 174.9(4)
C6 N2 C9 C8 -2.3(5)
C7 C8 C9 C10 -176.3(4)
C7 C8 C9 N2 0.8(5)
N2 C9 C10 C11 -175.3(4)
C8 C9 C10 C11 1.4(7)
N2 C9 C10 C37 3.1(6)
C8 C9 C10 C37 179.8(4)
C14 N3 C11 C10 177.7(4)
C14 N3 C11 C12 -0.4(5)
C9 C10 C11 N3 -7.8(7)
C37 C10 C11 N3 173.8(4)
C9 C10 C11 C12 170.0(4)
C37 C10 C11 C12 -8.4(6)
N3 C11 C12 C13 0.9(5)
C10 C11 C12 C13 -177.2(4)
C11 C12 C13 C14 -1.1(5)
C11 N3 C14 C15 179.7(4)
C11 N3 C14 C13 -0.3(5)
C12 C13 C14 N3 0.9(5)
C12 C13 C14 C15 -179.1(4)
N3 C14 C15 C16 -1.7(7)
C13 C14 C15 C16 178.3(4)
N3 C14 C15 C43 176.6(4)
C13 C14 C15 C43 -3.4(6)
C19 N4 C16 C15 -179.7(4)
C19 N4 C16 C17 -1.1(4)
C14 C15 C16 N4 -3.9(7)
C43 C15 C16 N4 177.7(4)
C14 C15 C16 C17 177.7(4)
C43 C15 C16 C17 -0.7(6)
N4 C16 C17 C18 1.1(5)
C15 C16 C17 C18 179.7(4)
C16 C17 C18 C19 -0.6(5)
C16 N4 C19 C20 -179.9(4)
C16 N4 C19 C18 0.8(4)
C17 C18 C19 N4 -0.1(5)
C17 C18 C19 C20 -179.5(4)
N4 C19 C20 C21 -9.2(7)
C18 C19 C20 C21 170.1(4)
N4 C19 C20 C49 174.9(4)
C18 C19 C20 C49 -5.8(6)
C23 C22 C21 C20 177.4(4)
C23 C22 C21 N5 -1.4(5)
C19 C20 C21 C22 -176.6(4)
C49 C20 C21 C22 -0.8(6)
C19 C20 C21 N5 2.0(7)
C49 C20 C21 N5 177.8(4)
C24 N5 C21 C22 0.7(5)
C24 N5 C21 C20 -178.1(4)
C21 C22 C23 C25 -176.7(4)
C21 C22 C23 C24 1.5(4)
C21 N5 C24 C23 0.3(4)
C22 C23 C24 N5 -1.2(5)
C25 C23 C24 N5 176.9(4)
C22 C23 C25 C26 -165.3(4)
C24 C23 C25 C26 16.9(7)
C22 C23 C25 C55 7.8(6)
C24 C23 C25 C55 -169.9(4)
C29 N6 C26 C25 169.1(4)
C29 N6 C26 C27 -4.5(4)
C23 C25 C26 N6 22.1(7)
C55 C25 C26 N6 -151.3(4)
C23 C25 C26 C27 -165.4(4)
C55 C25 C26 C27 21.3(6)
N6 C26 C27 C28 2.6(5)
C25 C26 C27 C28 -171.0(4)
C26 C27 C28 C29 0.3(5)
C26 N6 C29 C30 -167.9(4)
C26 N6 C29 C28 4.7(4)
C27 C28 C29 N6 -3.2(5)
C27 C28 C29 C30 169.5(4)
N6 C29 C30 C1 -13.4(7)
C28 C29 C30 C1 175.0(4)
N6 C29 C30 C61 167.8(4)
C28 C29 C30 C61 -3.7(6)
N1 C1 C30 C29 -9.8(7)
C2 C1 C30 C29 177.0(4)
N1 C1 C30 C61 168.9(4)
C2 C1 C30 C61 -4.2(6)
C4 C5 C31 C32 53.5(5)
C6 C5 C31 C32 -121.2(4)
C4 C5 C31 C36 -130.4(4)
C6 C5 C31 C36 54.9(5)
C36 C31 C32 F1 -177.7(3)
C5 C31 C32 F1 -1.3(6)
C36 C31 C32 C33 0.7(6)
C5 C31 C32 C33 177.0(4)
F1 C32 C33 F2 -0.6(6)
C31 C32 C33 F2 -179.0(4)
F1 C32 C33 C34 178.3(4)
C31 C32 C33 C34 -0.1(6)
F2 C33 C34 F3 -1.1(6)
C32 C33 C34 F3 180.0(4)
F2 C33 C34 C35 178.2(4)
C32 C33 C34 C35 -0.8(6)
F3 C34 C35 F4 1.8(6)
C33 C34 C35 F4 -177.4(4)
F3 C34 C35 C36 -179.7(4)
C33 C34 C35 C36 1.0(6)
F4 C35 C36 F5 -2.8(6)
C34 C35 C36 F5 178.8(4)
F4 C35 C36 C31 178.0(4)
C34 C35 C36 C31 -0.3(6)
C32 C31 C36 F5 -179.6(3)
C5 C31 C36 F5 4.1(6)
C32 C31 C36 C35 -0.5(6)
C5 C31 C36 C35 -176.8(4)
C9 C10 C37 C42 108.5(5)
C11 C10 C37 C42 -72.9(6)
C9 C10 C37 C38 -70.3(6)
C11 C10 C37 C38 108.3(5)
C42 C37 C38 F6 178.8(4)
C10 C37 C38 F6 -2.3(7)
C42 C37 C38 C39 0.3(7)
C10 C37 C38 C39 179.2(4)
F6 C38 C39 F7 0.7(7)
C37 C38 C39 F7 179.3(4)
F6 C38 C39 C40 -179.7(4)
C37 C38 C39 C40 -1.1(7)
F7 C39 C40 F8 0.3(7)
C38 C39 C40 F8 -179.3(4)
F7 C39 C40 C41 -179.1(5)
C38 C39 C40 C41 1.3(8)
F8 C40 C41 F9 -0.1(7)
C39 C40 C41 F9 179.3(4)
F8 C40 C41 C42 179.9(4)
C39 C40 C41 C42 -0.8(8)
F9 C41 C42 F10 -0.6(7)
C40 C41 C42 F10 179.4(4)
F9 C41 C42 C37 179.9(4)
C40 C41 C42 C37 0.0(7)
C38 C37 C42 F10 -179.2(4)
C10 C37 C42 F10 1.9(6)
C38 C37 C42 C41 0.3(7)
C10 C37 C42 C41 -178.6(4)
C16 C15 C43 C44 108.1(5)
C14 C15 C43 C44 -70.5(6)
C16 C15 C43 C48 -68.4(5)
C14 C15 C43 C48 113.0(5)
C48 C43 C44 F11 178.8(5)
C15 C43 C44 F11 2.1(8)
C48 C43 C44 C45 -1.1(8)
C15 C43 C44 C45 -177.8(5)
C43 C44 C45 F12 179.6(6)
F11 C44 C45 F12 -0.3(10)
C43 C44 C45 C46 3.5(10)
F11 C44 C45 C46 -176.4(6)
F12 C45 C46 F13 2.0(10)
C44 C45 C46 F13 178.2(6)
F12 C45 C46 C47 -179.6(6)
C44 C45 C46 C47 -3.4(10)
F13 C46 C47 F14 -0.9(8)
C45 C46 C47 F14 -179.3(5)
F13 C46 C47 C48 179.5(5)
C45 C46 C47 C48 1.1(8)
F14 C47 C48 F15 0.1(6)
C46 C47 C48 F15 179.7(4)
F14 C47 C48 C43 -178.2(4)
C46 C47 C48 C43 1.4(7)
C44 C43 C48 F15 -179.6(4)
C15 C43 C48 F15 -2.9(6)
C44 C43 C48 C47 -1.3(7)
C15 C43 C48 C47 175.4(4)
C21 C20 C49 C54 -68.3(5)
C19 C20 C49 C54 108.2(5)
C21 C20 C49 C50 114.2(4)
C19 C20 C49 C50 -69.4(5)
C54 C49 C50 F16 -179.7(4)
C20 C49 C50 F16 -2.0(6)
C54 C49 C50 C51 -1.2(6)
C20 C49 C50 C51 176.5(4)
F16 C50 C51 F17 -0.6(6)
C49 C50 C51 F17 -179.1(4)
F16 C50 C51 C52 178.5(4)
C49 C50 C51 C52 0.0(6)
F17 C51 C52 F18 -0.3(6)
C50 C51 C52 F18 -179.4(3)
F17 C51 C52 C53 -179.1(4)
C50 C51 C52 C53 1.7(6)
F18 C52 C53 F19 1.9(6)
C51 C52 C53 F19 -179.3(4)
F18 C52 C53 C54 178.9(4)
C51 C52 C53 C54 -2.2(6)
C50 C49 C54 F20 177.9(3)
C20 C49 C54 F20 0.3(6)
C50 C49 C54 C53 0.7(6)
C20 C49 C54 C53 -176.9(4)
F19 C53 C54 F20 0.7(6)
C52 C53 C54 F20 -176.3(4)
F19 C53 C54 C49 178.0(4)
C52 C53 C54 C49 1.0(6)
C23 C25 C55 C56 -124.3(4)
C26 C25 C55 C56 49.5(5)
C23 C25 C55 C60 52.7(6)
C26 C25 C55 C60 -133.5(4)
C60 C55 C56 F21 -177.6(4)
C25 C55 C56 F21 -0.4(6)
C60 C55 C56 C57 -0.1(6)
C25 C55 C56 C57 177.2(4)
F21 C56 C57 F22 -2.8(6)
C55 C56 C57 F22 179.6(4)
F21 C56 C57 C58 178.3(4)
C55 C56 C57 C58 0.7(7)
F22 C57 C58 F23 -0.8(6)
C56 C57 C58 F23 178.2(4)
F22 C57 C58 C59 -179.4(4)
C56 C57 C58 C59 -0.5(7)
F23 C58 C59 F24 1.3(7)
C57 C58 C59 F24 179.9(4)
F23 C58 C59 C60 -178.9(4)
C57 C58 C59 C60 -0.2(7)
F24 C59 C60 F25 -0.5(6)
C58 C59 C60 F25 179.7(4)
F24 C59 C60 C55 -179.3(4)
C58 C59 C60 C55 0.9(7)
C56 C55 C60 F25 -179.5(4)
C25 C55 C60 F25 3.3(6)
C56 C55 C60 C59 -0.7(6)
C25 C55 C60 C59 -177.9(4)
C29 C30 C61 C62 -79.3(5)
C1 C30 C61 C62 101.8(5)
C29 C30 C61 C66 102.7(5)
C1 C30 C61 C66 -76.2(5)
C66 C61 C62 F26 178.6(4)
C30 C61 C62 F26 0.5(7)
C66 C61 C62 C63 -0.9(7)
C30 C61 C62 C63 -179.0(4)
F26 C62 C63 F27 -2.0(8)
C61 C62 C63 F27 177.5(5)
F26 C62 C63 C64 -179.5(5)
C61 C62 C63 C64 0.0(8)
F27 C63 C64 F28 2.7(7)
C62 C63 C64 F28 -179.8(4)
F27 C63 C64 C65 -177.5(4)
C62 C63 C64 C65 -0.1(7)
F28 C64 C65 F29 -0.4(6)
C63 C64 C65 F29 179.9(4)
F28 C64 C65 C66 -179.3(4)
C63 C64 C65 C66 1.0(7)
F29 C65 C66 F30 0.0(6)
C64 C65 C66 F30 178.8(4)
F29 C65 C66 C61 179.2(4)
C64 C65 C66 C61 -1.9(7)
C62 C61 C66 F30 -178.9(4)
C30 C61 C66 F30 -0.8(6)
C62 C61 C66 C65 1.8(6)
C30 C61 C66 C65 180.0(4)

loop_
_platon_squeeze_void_nr
_platon_squeeze_void_average_x
_platon_squeeze_void_average_y
_platon_squeeze_void_average_z
_platon_squeeze_void_volume
_platon_squeeze_void_count_electrons
_platon_squeeze_void_content
1 -0.001 0.500 0.000 196 18 ' '

loop_
_cod_changelog_entry_id
_cod_changelog_entry_author
_cod_changelog_entry_date
_cod_changelog_entry_text
1 'Vaitkus, Antanas' 2024-11-17T19:46:27+02:00
;
 Replaced the '\Y' character sequence with the backslash character ('\')
 in multiple data values.
;
